data_8102160
loop_
_publ_author_name
'Chen, Man-Sheng'
'Kuang, Dai-Zhi'
'Zhang, Chun-Hua'
'Deng, Yi-Fang'

_publ_section_title
;
Crystal structure of catena-(tetraaqua-hexakis(N-p-tolylsulfonylglycinato)
dineodymium) dihydrate methanol hemisolvate, Nd~2~(H~2~O)~4~(C~9~H~10~NO~4~S)
~6~ &#x00B7; 2H~2~O &#x00B7; 0.5CH~3~OH
;
_journal_issue 3
_journal_name_full 'Zeitschrift f\"ur Kristallographie - New Crystal Structures'
_journal_page_first 303
_journal_page_last 306
_journal_volume 222
_journal_year 2007
_chemical_formula_structural 'Nd2(H2O)4(C9H10NO4S)~6~ &#x00B7; 2H~2~O &#x00B7; 0.5CH~3~OH'
_chemical_formula_sum 'C54.5 H74 N6 Nd2 O30.5 S6'
_chemical_formula_weight 1782.04
_chemical_name_systematic
; 
catena-(tetraaqua-hexakis(N-p-tolylsulfonylglycinato)dineodymium) 
dihydrate methanol hemisolvate
;
_space_group_IT_number 2
_symmetry_cell_setting triclinic
_symmetry_space_group_name_Hall '-P 1'
_symmetry_space_group_name_H-M 'P -1'
_atom_sites_solution_hydrogens geom
_atom_sites_solution_primary direct
_atom_sites_solution_secondary difmap
_audit_creation_method SHELXL-97
_cell_angle_alpha 83.930(8)
_cell_angle_beta 76.23(1)
_cell_angle_gamma 74.52(1)
_cell_formula_units_Z 2
_cell_length_a 12.927(1)
_cell_length_b 16.841(2)
_cell_length_c 17.478(2)
_cell_measurement_reflns_used 31
_cell_measurement_temperature 296(2)
_cell_measurement_theta_max 11.64
_cell_measurement_theta_min 3.89
_cell_volume 3558.0(7)
_computing_cell_refinement 'Siemens XSCANS'
_computing_data_collection 'Siemens XSCANS'
_computing_data_reduction 'Siemens SHELXTL'
_computing_molecular_graphics 'Siemens SHELXTL'
_computing_publication_material 'Siemens SHELXTL'
_computing_structure_refinement 'SHELXL-97 (Sheldrick, 1997)'
_computing_structure_solution 'SHELXS-97 (Sheldrick, 1990)'
_diffrn_ambient_temperature 296(2)
_diffrn_measured_fraction_theta_full 1.000
_diffrn_measured_fraction_theta_max 1.000
_diffrn_measurement_device_type 'Siemens P4'
_diffrn_measurement_method omega
_diffrn_radiation_monochromator graphite
_diffrn_radiation_source 'normal-focus sealed tube'
_diffrn_radiation_type MoK\a
_diffrn_radiation_wavelength 0.71073
_diffrn_reflns_av_R_equivalents 0.0127
_diffrn_reflns_av_sigmaI/netI 0.0282
_diffrn_reflns_limit_h_max 15
_diffrn_reflns_limit_h_min 0
_diffrn_reflns_limit_k_max 20
_diffrn_reflns_limit_k_min -19
_diffrn_reflns_limit_l_max 20
_diffrn_reflns_limit_l_min -20
_diffrn_reflns_number 13579
_diffrn_reflns_theta_full 25.00
_diffrn_reflns_theta_max 25.00
_diffrn_reflns_theta_min 1.20
_diffrn_standards_decay_% 4.76
_diffrn_standards_interval_count 97
_diffrn_standards_number 3
_exptl_absorpt_coefficient_mu 1.707
_exptl_absorpt_correction_T_max 1.0000
_exptl_absorpt_correction_T_min 0.6826
_exptl_absorpt_correction_type empirical
_exptl_crystal_colour pink
_exptl_crystal_density_diffrn 1.663
_exptl_crystal_density_method 'not measured'
_exptl_crystal_description plate
_exptl_crystal_F_000 1806
_exptl_crystal_size_max 0.54
_exptl_crystal_size_mid 0.52
_exptl_crystal_size_min 0.24
_refine_diff_density_max 0.997
_refine_diff_density_min -0.805
_refine_diff_density_rms 0.069
_refine_ls_extinction_coef 0.00106(8)
_refine_ls_extinction_expression Fc^*^=kFc[1+0.001xFc^2^\l^3^/sin(2\q)]^-1/4^
_refine_ls_extinction_method SHELXL
_refine_ls_goodness_of_fit_ref 1.070
_refine_ls_hydrogen_treatment mixed
_refine_ls_matrix_type full
_refine_ls_number_parameters 976
_refine_ls_number_reflns 12525
_refine_ls_number_restraints 23
_refine_ls_restrained_S_all 1.069
_refine_ls_R_factor_all 0.0352
_refine_ls_R_factor_gt 0.0264
_refine_ls_shift/su_max 0.003
_refine_ls_shift/su_mean 0.000
_refine_ls_structure_factor_coef Fsqd
_refine_ls_weighting_details 'calc w=1/[\s^2^(Fo^2^)+(0.0368P)^2^+0.0000P] where P=(Fo^2^+2Fc^2^)/3'
_refine_ls_weighting_scheme calc
_refine_ls_wR_factor_gt 0.0653
_refine_ls_wR_factor_ref 0.0671
_reflns_number_gt 10280
_reflns_number_total 12525
_reflns_threshold_expression >2sigma(I)
_cod_data_source_file 1267-2058.cff
_cod_data_source_block y1522
_cod_depositor_comments
;
The following automatic conversions were performed:
'_symmetry_cell_setting' value 'Triclinic' changed to 'triclinic'
according to '/home/saulius/struct/CIF-dictionaries/cif_core.dic'
dictionary named 'cif_core.dic' version 2.4.1 from 2010-06-29.

Automatic conversion script
Id: cif_fix_enum 1555 2011-01-17 13:19:09Z saulius 
;
_cod_original_cell_volume 3557.9(7)
_cod_original_sg_symbol_H-M P-1
_cod_original_formula_sum 'C54.50 H74 N6 Nd2 O30.50 S6'
_cod_database_code 8102160

loop_
_symmetry_equiv_pos_as_xyz
'x, y, z'
'-x, -y, -z'

loop_
_atom_site_label
_atom_site_type_symbol
_atom_site_fract_x
_atom_site_fract_y
_atom_site_fract_z
_atom_site_U_iso_or_equiv
_atom_site_adp_type
_atom_site_occupancy
_atom_site_symmetry_multiplicity
_atom_site_Wyckoff_symbol
_atom_site_calc_flag
_atom_site_refinement_flags
_atom_site_disorder_assembly
_atom_site_disorder_group
Nd1 Nd 0.125567(12) 0.481162(11) 0.855933(9) 0.02297(6) Uani 1 2 i d . . .
Nd2 Nd 0.359588(12) 0.507825(10) 0.646465(9) 0.02282(6) Uani 1 2 i d . . .
S1 S 0.07248(10) 0.84942(7) 0.78721(8) 0.0658(3) Uani 1 2 i d . . .
S2 S 0.50463(9) 0.16140(7) 0.63580(7) 0.0582(3) Uani 1 2 i d . . .
S3 S 0.70411(6) 0.42726(6) 0.87238(5) 0.0325(2) Uani 1 2 i d . . .
S4 S -0.21546(6) 0.55495(6) 0.63187(5) 0.0328(2) Uani 1 2 i d . . .
S5 S 0.35338(8) 0.23388(7) 0.95928(7) 0.0534(3) Uani 1 2 i d . . .
S6 S 0.90883(7) 0.26384(6) 0.48376(6) 0.0408(2) Uani 1 2 i d . . .
O1 O 0.20194(17) 0.57760(13) 0.76455(12) 0.0297(5) Uani 1 2 i d . . .
O2 O 0.25361(18) 0.66101(14) 0.66724(13) 0.0360(6) Uani 1 2 i d . . .
O3 O 0.0647(3) 0.92760(19) 0.7472(3) 0.1049(14) Uani 1 2 i d . . .
O4 O -0.0032(3) 0.8394(2) 0.8595(2) 0.0887(11) Uani 1 2 i d . . .
O5 O 0.2021(2) 0.33730(15) 0.82171(14) 0.0431(6) Uani 1 2 i d . . .
O6 O 0.30259(19) 0.39562(15) 0.72463(13) 0.0377(6) Uani 1 2 i d . . .
O7 O 0.5807(3) 0.1849(2) 0.5692(2) 0.0815(10) Uani 1 2 i d . . .
O8 O 0.5469(3) 0.1117(2) 0.6981(2) 0.0773(10) Uani 1 2 i d . . .
O9 O 0.31485(16) 0.46078(14) 0.87276(12) 0.0291(5) Uani 1 2 i d . . .
O10 O 0.43538(16) 0.49436(15) 0.76711(12) 0.0334(5) Uani 1 2 i d . . .
O11 O 0.79196(18) 0.45829(17) 0.82225(15) 0.0455(7) Uani 1 2 i d . . .
O12 O 0.69011(18) 0.43183(17) 0.95600(13) 0.0441(6) Uani 1 2 i d . . .
O13 O 0.05428(16) 0.48777(15) 0.73361(12) 0.0320(5) Uani 1 2 i d . . .
O14 O 0.17391(16) 0.51680(14) 0.62559(12) 0.0310(5) Uani 1 2 i d . . .
O15 O -0.20189(19) 0.55608(18) 0.54812(13) 0.0475(7) Uani 1 2 i d . . .
O16 O -0.30571(18) 0.52467(17) 0.68006(14) 0.0446(6) Uani 1 2 i d . . .
O17 O 0.11511(17) 0.41757(15) 0.98637(13) 0.0363(6) Uani 1 2 i d . . .
O18 O 0.05199(17) 0.41621(15) 1.11587(13) 0.0353(5) Uani 1 2 i d . . .
O19 O 0.4208(3) 0.2465(2) 0.88314(17) 0.0808(11) Uani 1 2 i d . . .
O20 O 0.2590(3) 0.2036(2) 0.9663(2) 0.0881(11) Uani 1 2 i d . . .
O21 O 0.53828(17) 0.41553(15) 0.61078(13) 0.0366(6) Uani 1 2 i d . . .
O22 O 0.62144(19) 0.43341(16) 0.48587(13) 0.0442(6) Uani 1 2 i d . . .
O23 O 0.8620(3) 0.20385(18) 0.46322(17) 0.0629(8) Uani 1 2 i d . . .
O24 O 0.9936(2) 0.28847(18) 0.42469(16) 0.0585(8) Uani 1 2 i d . . .
O25 O 0.1370(2) 0.58559(17) 0.94671(14) 0.0379(6) Uani 1 2 i d D . .
O26 O -0.0220(2) 0.40423(18) 0.88766(16) 0.0417(6) Uani 1 2 i d D . .
O27 O 0.4968(2) 0.59519(19) 0.62263(17) 0.0469(7) Uani 1 2 i d D . .
O28 O 0.3654(2) 0.39903(18) 0.54647(14) 0.0409(6) Uani 1 2 i d D . .
N1 N 0.0616(3) 0.7883(2) 0.7250(2) 0.0507(8) Uani 1 2 i d D . .
N2 N 0.4233(3) 0.2478(2) 0.6678(2) 0.0557(9) Uani 1 2 i d D . .
N3 N 0.5925(2) 0.4783(2) 0.84760(17) 0.0359(7) Uani 1 2 i d D . .
N4 N -0.1046(2) 0.49808(18) 0.65357(16) 0.0306(6) Uani 1 2 i d D . .
N5 N 0.3211(2) 0.3214(2) 0.99924(18) 0.0446(8) Uani 1 2 i d D . .
N6 N 0.8206(2) 0.3480(2) 0.51177(19) 0.0442(8) Uani 1 2 i d D . .
C1 C 0.1846(2) 0.6462(2) 0.72555(18) 0.0269(7) Uani 1 2 i d . . .
C2 C 0.0722(3) 0.7028(2) 0.7482(2) 0.0451(9) Uani 1 2 i d . . .
H2A H 0.0223 0.6832 0.7258 0.054 Uiso 1 2 i calc R . .
H2B H 0.0480 0.6985 0.8051 0.054 Uiso 1 2 i calc R . .
C3 C 0.2041(3) 0.8118(2) 0.8078(3) 0.0519(10) Uani 1 2 i d . . .
C4 C 0.2227(3) 0.7513(3) 0.8649(3) 0.0598(12) Uani 1 2 i d . . .
H4 H 0.1640 0.7341 0.8977 0.072 Uiso 1 2 i calc R . .
C5 C 0.3290(4) 0.7156(3) 0.8741(3) 0.0596(11) Uani 1 2 i d . . .
H5 H 0.3409 0.6743 0.9132 0.072 Uiso 1 2 i calc R . .
C6 C 0.4172(3) 0.7401(3) 0.8265(3) 0.0560(11) Uani 1 2 i d . . .
C7 C 0.3952(4) 0.8016(3) 0.7699(3) 0.0702(14) Uani 1 2 i d . . .
H7 H 0.4534 0.8192 0.7368 0.084 Uiso 1 2 i calc R . .
C8 C 0.2900(4) 0.8377(3) 0.7607(3) 0.0685(13) Uani 1 2 i d . . .
H8 H 0.2776 0.8797 0.7224 0.082 Uiso 1 2 i calc R . .
C9 C 0.5332(4) 0.7012(3) 0.8356(3) 0.0754(15) Uani 1 2 i d . . .
H9A H 0.5715 0.6659 0.7926 0.090 Uiso 1 2 i calc R . .
H9B H 0.5317 0.6692 0.8845 0.090 Uiso 1 2 i calc R . .
H9C H 0.5704 0.7435 0.8353 0.090 Uiso 1 2 i calc R . .
C10 C 0.2774(3) 0.3333(2) 0.76148(19) 0.0315(7) Uani 1 2 i d . . .
C11 C 0.3332(3) 0.2471(2) 0.7337(2) 0.0514(10) Uani 1 2 i d . . .
H11A H 0.3598 0.2125 0.7765 0.062 Uiso 1 2 i calc R . .
H11B H 0.2802 0.2238 0.7187 0.062 Uiso 1 2 i calc R . .
C12 C 0.4228(3) 0.1075(2) 0.6048(2) 0.0488(10) Uani 1 2 i d . . .
C13 C 0.4476(4) 0.0224(3) 0.6137(3) 0.0618(12) Uani 1 2 i d . . .
H13 H 0.5056 -0.0062 0.6367 0.074 Uiso 1 2 i calc R . .
C14 C 0.3845(4) -0.0193(3) 0.5878(3) 0.0715(14) Uani 1 2 i d . . .
H14 H 0.4019 -0.0766 0.5930 0.086 Uiso 1 2 i calc R . .
C15 C 0.2969(4) 0.0207(3) 0.5546(3) 0.0632(12) Uani 1 2 i d . . .
C16 C 0.2733(4) 0.1055(3) 0.5476(3) 0.0633(12) Uani 1 2 i d . . .
H16 H 0.2137 0.1342 0.5264 0.076 Uiso 1 2 i calc R . .
C17 C 0.3359(4) 0.1489(3) 0.5714(2) 0.0592(11) Uani 1 2 i d . . .
H17 H 0.3195 0.2061 0.5648 0.071 Uiso 1 2 i calc R . .
C18 C 0.2278(4) -0.0253(3) 0.5276(3) 0.0959(19) Uani 1 2 i d . . .
H18A H 0.2735 -0.0626 0.4880 0.115 Uiso 1 2 i calc R . .
H18B H 0.1715 0.0132 0.5059 0.115 Uiso 1 2 i calc R . .
H18C H 0.1944 -0.0559 0.5716 0.115 Uiso 1 2 i calc R . .
C19 C 0.4071(2) 0.47308(19) 0.83749(18) 0.0256(7) Uani 1 2 i d . . .
C20 C 0.4883(2) 0.4609(3) 0.89002(19) 0.0387(9) Uani 1 2 i d . . .
H20A H 0.4564 0.4970 0.9339 0.046 Uiso 1 2 i calc R . .
H20B H 0.5022 0.4045 0.9114 0.046 Uiso 1 2 i calc R . .
C21 C 0.7248(3) 0.3232(2) 0.8530(2) 0.0402(9) Uani 1 2 i d . . .
C22 C 0.7883(3) 0.2632(3) 0.8952(3) 0.0579(12) Uani 1 2 i d . . .
H22 H 0.8179 0.2780 0.9335 0.069 Uiso 1 2 i calc R . .
C23 C 0.8070(4) 0.1820(3) 0.8798(4) 0.0777(16) Uani 1 2 i d . . .
H23 H 0.8511 0.1418 0.9070 0.093 Uiso 1 2 i calc R . .
C24 C 0.7612(4) 0.1586(3) 0.8243(4) 0.0789(16) Uani 1 2 i d . . .
C25 C 0.6984(4) 0.2193(4) 0.7833(3) 0.0799(16) Uani 1 2 i d . . .
H25 H 0.6675 0.2043 0.7459 0.096 Uiso 1 2 i calc R . .
C26 C 0.6799(4) 0.3019(3) 0.7962(3) 0.0583(11) Uani 1 2 i d . . .
H26 H 0.6383 0.3422 0.7675 0.070 Uiso 1 2 i calc R . .
C27 C 0.7776(5) 0.0689(3) 0.8105(5) 0.128(3) Uani 1 2 i d . . .
H27A H 0.8547 0.0438 0.7935 0.153 Uiso 1 2 i calc R . .
H27B H 0.7400 0.0642 0.7706 0.153 Uiso 1 2 i calc R . .
H27C H 0.7485 0.0415 0.8586 0.153 Uiso 1 2 i calc R . .
C28 C 0.0824(2) 0.50471(19) 0.66201(17) 0.0233(7) Uani 1 2 i d . . .
C29 C 0.0010(2) 0.5120(2) 0.61038(18) 0.0314(8) Uani 1 2 i d . . .
H29A H -0.0115 0.5666 0.5848 0.038 Uiso 1 2 i calc R . .
H29B H 0.0329 0.4723 0.5695 0.038 Uiso 1 2 i calc R . .
C30 C -0.2309(3) 0.6565(2) 0.6571(2) 0.0358(8) Uani 1 2 i d . . .
C31 C -0.1852(3) 0.6715(2) 0.7165(2) 0.0369(8) Uani 1 2 i d . . .
H31 H -0.1473 0.6281 0.7447 0.044 Uiso 1 2 i calc R . .
C32 C -0.1971(3) 0.7526(2) 0.7331(2) 0.0452(9) Uani 1 2 i d . . .
H32 H -0.1667 0.7633 0.7729 0.054 Uiso 1 2 i calc R . .
C33 C -0.2531(4) 0.8181(3) 0.6917(3) 0.0605(12) Uani 1 2 i d . . .
C34 C -0.3030(4) 0.8001(3) 0.6359(3) 0.0709(14) Uani 1 2 i d . . .
H34 H -0.3459 0.8431 0.6105 0.085 Uiso 1 2 i calc R . .
C35 C -0.2906(3) 0.7209(3) 0.6173(2) 0.0586(12) Uani 1 2 i d . . .
H35 H -0.3222 0.7104 0.5781 0.070 Uiso 1 2 i calc R . .
C36 C -0.2570(5) 0.9052(3) 0.7065(4) 0.100(2) Uani 1 2 i d . . .
H36A H -0.3306 0.9326 0.7318 0.120 Uiso 1 2 i calc R . .
H36B H -0.2353 0.9338 0.6572 0.120 Uiso 1 2 i calc R . .
H36C H -0.2077 0.9047 0.7399 0.120 Uiso 1 2 i calc R . .
C37 C 0.1243(2) 0.39581(19) 1.05473(18) 0.0263(7) Uani 1 2 i d . . .
C38 C 0.2328(3) 0.3404(3) 1.0684(2) 0.0552(11) Uani 1 2 i d . . .
H38A H 0.2576 0.3665 1.1051 0.066 Uiso 1 2 i calc R . .
H38B H 0.2192 0.2889 1.0936 0.066 Uiso 1 2 i calc R . .
C39 C 0.4365(3) 0.1635(2) 1.0167(2) 0.0466(9) Uani 1 2 i d . . .
C40 C 0.5447(3) 0.1664(3) 1.0063(3) 0.0575(11) Uani 1 2 i d . . .
H40 H 0.5718 0.2064 0.9728 0.069 Uiso 1 2 i calc R . .
C41 C 0.6120(3) 0.1081(3) 1.0470(3) 0.0622(12) Uani 1 2 i d . . .
H41 H 0.6849 0.1098 1.0406 0.075 Uiso 1 2 i calc R . .
C42 C 0.5750(4) 0.0484(3) 1.0963(3) 0.0586(11) Uani 1 2 i d . . .
C43 C 0.4680(4) 0.0466(3) 1.1038(3) 0.0771(15) Uani 1 2 i d . . .
H43 H 0.4413 0.0057 1.1362 0.092 Uiso 1 2 i calc R . .
C44 C 0.3983(4) 0.1042(3) 1.0643(3) 0.0738(14) Uani 1 2 i d . . .
H44 H 0.3257 0.1021 1.0704 0.089 Uiso 1 2 i calc R . .
C45 C 0.6506(4) -0.0140(3) 1.1395(3) 0.0913(18) Uani 1 2 i d . . .
H45A H 0.6079 -0.0351 1.1859 0.110 Uiso 1 2 i calc R . .
H45B H 0.7003 0.0118 1.1543 0.110 Uiso 1 2 i calc R . .
H45C H 0.6917 -0.0584 1.1058 0.110 Uiso 1 2 i calc R . .
C46 C 0.6199(2) 0.4032(2) 0.55388(18) 0.0275(7) Uani 1 2 i d . . .
C47 C 0.7230(3) 0.3463(2) 0.5728(2) 0.0425(9) Uani 1 2 i d . . .
H47A H 0.7332 0.3618 0.6219 0.051 Uiso 1 2 i calc R . .
H47B H 0.7141 0.2905 0.5806 0.051 Uiso 1 2 i calc R . .
C48 C 0.9581(3) 0.2251(2) 0.5695(2) 0.0402(9) Uani 1 2 i d . . .
C49 C 0.9932(4) 0.2758(3) 0.6092(3) 0.0607(12) Uani 1 2 i d . . .
H49 H 0.9890 0.3304 0.5917 0.073 Uiso 1 2 i calc R . .
C50 C 1.0348(4) 0.2447(3) 0.6752(3) 0.0727(14) Uani 1 2 i d . . .
H50 H 1.0567 0.2792 0.7029 0.087 Uiso 1 2 i calc R . .
C51 C 1.0443(3) 0.1631(3) 0.7007(3) 0.0664(13) Uani 1 2 i d . . .
C52 C 1.0063(4) 0.1154(3) 0.6614(3) 0.0677(13) Uani 1 2 i d . . .
H52 H 1.0093 0.0610 0.6792 0.081 Uiso 1 2 i calc R . .
C53 C 0.9633(3) 0.1451(3) 0.5958(3) 0.0531(11) Uani 1 2 i d . . .
H53 H 0.9382 0.1110 0.5699 0.064 Uiso 1 2 i calc R . .
C54 C 1.0960(4) 0.1281(4) 0.7697(3) 0.100(2) Uani 1 2 i d . . .
H54A H 1.1722 0.1012 0.7508 0.120 Uiso 1 2 i calc R . .
H54B H 1.0586 0.0889 0.7997 0.120 Uiso 1 2 i calc R . .
H54C H 1.0903 0.1719 0.8026 0.120 Uiso 1 2 i calc R . .
O29 O 0.5978(3) 0.2454(2) 0.4126(3) 0.0834(11) Uani 1 2 i d D . .
O30 O 0.0404(3) 0.2470(3) 0.9459(4) 0.1212(18) Uani 1 2 i d D . .
O31 O 0.0128(12) 0.0886(10) 0.9990(6) 0.199(7) Uani 0.50 2 i d PD . .
H31O H -0.0438 0.1258 1.0037 0.199 Uiso 0.50 2 i calc PR . .
C55 C -0.016(4) 0.0083(13) 1.0198(11) 0.235(14) Uani 0.50 2 i d PD . .
H55A H -0.0130 -0.0072 1.0739 0.283 Uiso 0.50 2 i calc PR . .
H55B H 0.0363 -0.0329 0.9865 0.283 Uiso 0.50 2 i calc PR . .
H55C H -0.0882 0.0130 1.0125 0.283 Uiso 0.50 2 i calc PR . .
H1N H 0.097(3) 0.800(2) 0.6786(11) 0.055(13) Uiso 1 2 i d D . .
H2N H 0.406(4) 0.291(2) 0.638(3) 0.11(2) Uiso 1 2 i d D . .
H3N H 0.594(3) 0.488(2) 0.7985(8) 0.044(11) Uiso 1 2 i d D . .
H4N H -0.112(3) 0.486(2) 0.7028(8) 0.048(12) Uiso 1 2 i d D . .
H5N H 0.325(3) 0.3618(16) 0.9657(18) 0.051(12) Uiso 1 2 i d D . .
H6N H 0.829(4) 0.385(2) 0.4753(19) 0.075(15) Uiso 1 2 i d D . .
H25A H 0.0827(15) 0.592(2) 0.9828(14) 0.048(12) Uiso 1 2 i d D . .
H25B H 0.1934(14) 0.574(3) 0.9630(18) 0.063(14) Uiso 1 2 i d D . .
H26A H -0.006(3) 0.3539(7) 0.896(2) 0.063(15) Uiso 1 2 i d D . .
H26B H -0.0764(19) 0.4190(18) 0.869(2) 0.049(12) Uiso 1 2 i d D . .
H27D H 0.467(3) 0.6444(9) 0.627(2) 0.053(14) Uiso 1 2 i d D . .
H27E H 0.540(3) 0.580(2) 0.652(2) 0.095(19) Uiso 1 2 i d D . .
H28A H 0.416(2) 0.408(3) 0.5117(16) 0.073(16) Uiso 1 2 i d D . .
H28B H 0.3090(17) 0.406(3) 0.530(2) 0.072(15) Uiso 1 2 i d D . .
H29C H 0.659(3) 0.252(5) 0.389(3) 0.17(3) Uiso 1 2 i d D . .
H29D H 0.598(4) 0.236(3) 0.4601(9) 0.08(2) Uiso 1 2 i d D . .
H30A H 0.092(3) 0.237(4) 0.967(3) 0.11(2) Uiso 1 2 i d D . .

loop_
_atom_site_aniso_label
_atom_site_aniso_U_11
_atom_site_aniso_U_22
_atom_site_aniso_U_33
_atom_site_aniso_U_23
_atom_site_aniso_U_13
_atom_site_aniso_U_12
Nd1 0.01610(9) 0.03296(11) 0.01967(10) 0.00272(7) -0.00476(7) -0.00659(7)
Nd2 0.01474(9) 0.03341(11) 0.01891(10) 0.00062(7) -0.00314(6) -0.00481(7)
S1 0.0639(7) 0.0390(6) 0.0918(10) -0.0163(6) -0.0260(7) 0.0049(5)
S2 0.0517(6) 0.0463(6) 0.0656(8) -0.0202(6) -0.0004(6) 0.0024(5)
S3 0.0198(4) 0.0521(6) 0.0286(4) 0.0017(4) -0.0091(3) -0.0119(4)
S4 0.0187(4) 0.0549(6) 0.0269(4) -0.0026(4) -0.0083(3) -0.0093(4)
S5 0.0392(5) 0.0625(7) 0.0528(6) -0.0079(5) -0.0168(5) 0.0049(5)
S6 0.0296(4) 0.0429(5) 0.0413(5) 0.0036(4) -0.0028(4) -0.0008(4)
O1 0.0296(12) 0.0351(13) 0.0247(12) 0.0042(10) -0.0066(9) -0.0101(10)
O2 0.0316(12) 0.0366(14) 0.0338(13) 0.0076(11) -0.0007(10) -0.0077(11)
O3 0.123(3) 0.0334(18) 0.167(4) -0.008(2) -0.075(3) 0.006(2)
O4 0.074(2) 0.098(3) 0.081(3) -0.036(2) -0.002(2) 0.000(2)
O5 0.0441(14) 0.0414(15) 0.0396(15) -0.0023(12) -0.0017(12) -0.0101(12)
O6 0.0459(14) 0.0414(15) 0.0308(13) 0.0042(11) -0.0102(11) -0.0203(12)
O7 0.068(2) 0.070(2) 0.087(3) -0.0243(19) 0.0233(18) -0.0142(18)
O8 0.083(2) 0.065(2) 0.081(2) -0.0143(19) -0.025(2) -0.0027(19)
O9 0.0173(10) 0.0452(14) 0.0236(12) -0.0002(10) -0.0028(9) -0.0076(10)
O10 0.0234(11) 0.0544(16) 0.0243(12) 0.0015(11) -0.0061(9) -0.0134(11)
O11 0.0252(12) 0.0695(19) 0.0464(15) 0.0095(13) -0.0117(11) -0.0209(12)
O12 0.0348(13) 0.0712(19) 0.0299(14) -0.0046(13) -0.0143(11) -0.0120(13)
O13 0.0241(11) 0.0531(15) 0.0217(12) 0.0003(10) -0.0064(9) -0.0139(11)
O14 0.0184(11) 0.0480(15) 0.0271(12) -0.0037(11) -0.0045(9) -0.0088(10)
O15 0.0330(13) 0.083(2) 0.0285(14) -0.0098(13) -0.0132(11) -0.0100(13)
O16 0.0235(12) 0.0706(19) 0.0430(15) 0.0023(13) -0.0091(11) -0.0176(12)
O17 0.0301(12) 0.0485(15) 0.0266(13) 0.0098(11) -0.0090(10) -0.0058(11)
O18 0.0247(11) 0.0472(15) 0.0258(12) -0.0008(11) -0.0014(10) 0.0010(11)
O19 0.065(2) 0.110(3) 0.0378(17) -0.0117(18) -0.0035(15) 0.0234(19)
O20 0.064(2) 0.079(2) 0.136(3) 0.007(2) -0.057(2) -0.0166(19)
O21 0.0216(11) 0.0502(16) 0.0295(13) 0.0015(11) 0.0003(10) -0.0009(11)
O22 0.0338(13) 0.0603(17) 0.0268(14) 0.0059(12) -0.0054(11) 0.0037(12)
O23 0.079(2) 0.0593(19) 0.0589(19) 0.0001(15) -0.0224(16) -0.0257(17)
O24 0.0378(14) 0.0629(19) 0.0541(18) 0.0077(15) 0.0100(13) 0.0010(14)
O25 0.0291(13) 0.0540(17) 0.0306(14) -0.0076(12) -0.0031(12) -0.0114(13)
O26 0.0277(13) 0.0492(18) 0.0538(17) 0.0099(14) -0.0171(12) -0.0164(12)
O27 0.0343(14) 0.0499(19) 0.0632(19) 0.0083(15) -0.0201(14) -0.0175(14)
O28 0.0312(13) 0.0626(18) 0.0284(13) -0.0054(12) -0.0086(12) -0.0079(13)
N1 0.050(2) 0.041(2) 0.058(2) 0.0004(18) -0.0179(18) -0.0009(17)
N2 0.060(2) 0.041(2) 0.053(2) -0.0070(18) 0.0100(18) -0.0071(18)
N3 0.0191(13) 0.058(2) 0.0336(17) 0.0045(15) -0.0103(12) -0.0130(14)
N4 0.0204(13) 0.0450(18) 0.0282(16) -0.0007(13) -0.0066(12) -0.0103(12)
N5 0.0322(16) 0.052(2) 0.0335(18) 0.0050(16) 0.0002(14) 0.0075(15)
N6 0.0251(15) 0.0432(19) 0.047(2) 0.0137(16) 0.0024(14) 0.0045(14)
C1 0.0237(15) 0.0323(19) 0.0274(17) -0.0036(14) -0.0082(14) -0.0085(14)
C2 0.0338(19) 0.038(2) 0.060(3) -0.0035(19) -0.0092(18) -0.0033(17)
C3 0.059(3) 0.038(2) 0.063(3) -0.007(2) -0.020(2) -0.012(2)
C4 0.051(3) 0.061(3) 0.068(3) 0.004(2) -0.005(2) -0.024(2)
C5 0.061(3) 0.057(3) 0.060(3) 0.008(2) -0.015(2) -0.017(2)
C6 0.051(2) 0.064(3) 0.056(3) -0.016(2) -0.009(2) -0.017(2)
C7 0.065(3) 0.090(4) 0.061(3) 0.012(3) -0.008(2) -0.040(3)
C8 0.083(3) 0.065(3) 0.067(3) 0.020(3) -0.031(3) -0.030(3)
C9 0.053(3) 0.089(4) 0.085(4) -0.017(3) -0.019(3) -0.009(3)
C10 0.0319(18) 0.0320(19) 0.0321(19) -0.0069(15) -0.0130(15) -0.0031(15)
C11 0.070(3) 0.048(2) 0.035(2) -0.0036(18) 0.0045(19) -0.025(2)
C12 0.056(2) 0.040(2) 0.040(2) -0.0153(18) 0.0016(19) 0.000(2)
C13 0.072(3) 0.044(3) 0.059(3) -0.007(2) -0.010(2) 0.000(2)
C14 0.082(4) 0.045(3) 0.073(3) -0.012(2) 0.011(3) -0.012(3)
C15 0.058(3) 0.061(3) 0.063(3) -0.024(2) 0.010(2) -0.015(2)
C16 0.062(3) 0.066(3) 0.058(3) -0.014(2) -0.012(2) -0.007(2)
C17 0.069(3) 0.041(2) 0.054(3) -0.009(2) -0.003(2) 0.003(2)
C18 0.084(4) 0.087(4) 0.116(5) -0.045(4) -0.001(3) -0.024(3)
C19 0.0172(14) 0.0316(18) 0.0269(18) -0.0044(14) -0.0050(13) -0.0027(13)
C20 0.0188(16) 0.070(3) 0.0277(18) 0.0025(17) -0.0075(14) -0.0122(17)
C21 0.0277(17) 0.055(2) 0.037(2) -0.0037(18) -0.0023(15) -0.0123(17)
C22 0.044(2) 0.060(3) 0.071(3) 0.010(2) -0.020(2) -0.014(2)
C23 0.051(3) 0.056(3) 0.118(5) 0.011(3) -0.013(3) -0.009(2)
C24 0.053(3) 0.057(3) 0.115(5) -0.020(3) 0.014(3) -0.017(3)
C25 0.080(4) 0.090(4) 0.079(4) -0.041(3) 0.000(3) -0.036(3)
C26 0.059(3) 0.065(3) 0.053(3) -0.015(2) -0.013(2) -0.013(2)
C27 0.100(5) 0.062(4) 0.210(8) -0.042(5) 0.016(5) -0.030(4)
C28 0.0183(15) 0.0271(17) 0.0250(17) -0.0064(13) -0.0059(13) -0.0035(13)
C29 0.0187(15) 0.052(2) 0.0238(17) -0.0021(15) -0.0035(13) -0.0103(15)
C30 0.0247(16) 0.047(2) 0.0315(19) 0.0008(16) -0.0061(14) -0.0036(16)
C31 0.0281(17) 0.047(2) 0.0312(19) -0.0015(16) -0.0039(15) -0.0052(16)
C32 0.038(2) 0.055(3) 0.039(2) -0.0109(19) 0.0027(17) -0.0124(19)
C33 0.064(3) 0.047(3) 0.055(3) -0.001(2) 0.001(2) -0.001(2)
C34 0.085(4) 0.050(3) 0.060(3) 0.008(2) -0.022(3) 0.014(3)
C35 0.058(3) 0.065(3) 0.046(3) 0.000(2) -0.022(2) 0.004(2)
C36 0.139(6) 0.044(3) 0.102(5) -0.009(3) -0.014(4) -0.008(3)
C37 0.0239(16) 0.0283(18) 0.0253(18) 0.0030(14) -0.0070(14) -0.0046(14)
C38 0.039(2) 0.072(3) 0.035(2) 0.001(2) -0.0089(17) 0.019(2)
C39 0.040(2) 0.046(2) 0.049(2) -0.0026(19) -0.0137(18) 0.0010(18)
C40 0.044(2) 0.050(3) 0.070(3) 0.010(2) -0.017(2) 0.000(2)
C41 0.043(2) 0.058(3) 0.080(3) 0.003(3) -0.020(2) 0.001(2)
C42 0.066(3) 0.044(3) 0.058(3) -0.002(2) -0.022(2) 0.006(2)
C43 0.068(3) 0.065(3) 0.089(4) 0.022(3) -0.011(3) -0.015(3)
C44 0.048(3) 0.071(3) 0.101(4) 0.006(3) -0.019(3) -0.013(3)
C45 0.108(4) 0.062(3) 0.093(4) 0.013(3) -0.044(4) 0.011(3)
C46 0.0220(16) 0.0346(19) 0.0262(18) 0.0010(14) -0.0083(14) -0.0060(14)
C47 0.0259(17) 0.056(2) 0.033(2) 0.0095(18) -0.0035(15) 0.0026(17)
C48 0.0273(17) 0.036(2) 0.050(2) 0.0026(17) -0.0087(16) 0.0028(16)
C49 0.064(3) 0.043(2) 0.076(3) 0.006(2) -0.033(3) -0.002(2)
C50 0.066(3) 0.078(4) 0.080(4) -0.008(3) -0.036(3) -0.008(3)
C51 0.044(2) 0.087(4) 0.056(3) 0.017(3) -0.013(2) -0.002(3)
C52 0.063(3) 0.055(3) 0.074(3) 0.028(3) -0.018(3) -0.005(2)
C53 0.049(2) 0.045(2) 0.059(3) 0.010(2) -0.011(2) -0.007(2)
C54 0.086(4) 0.135(6) 0.078(4) 0.039(4) -0.040(3) -0.022(4)
O29 0.084(3) 0.060(2) 0.095(3) 0.011(2) 0.003(2) -0.024(2)
O30 0.073(3) 0.074(3) 0.240(6) 0.028(3) -0.089(3) -0.023(2)
O31 0.260(16) 0.310(19) 0.078(7) 0.066(10) -0.061(9) -0.168(16)
C55 0.40(4) 0.140(16) 0.082(19) -0.022(16) -0.08(3) 0.10(2)

loop_
_atom_type_symbol
_atom_type_description
_atom_type_scat_dispersion_real
_atom_type_scat_dispersion_imag
_atom_type_scat_source
C C 0.0033 0.0016 'International Tables Vol C Tables 4.2.6.8 and 6.1.1.4'
H H 0.0000 0.0000 'International Tables Vol C Tables 4.2.6.8 and 6.1.1.4'
N N 0.0061 0.0033 'International Tables Vol C Tables 4.2.6.8 and 6.1.1.4'
O O 0.0106 0.0060 'International Tables Vol C Tables 4.2.6.8 and 6.1.1.4'
S S 0.1246 0.1234 'International Tables Vol C Tables 4.2.6.8 and 6.1.1.4'
Nd Nd -0.1943 3.0179 'International Tables Vol C Tables 4.2.6.8 and 6.1.1.4'

loop_
_geom_angle_atom_site_label_1
_geom_angle_atom_site_label_2
_geom_angle_atom_site_label_3
_geom_angle
_geom_angle_site_symmetry_1
_geom_angle_site_symmetry_3
_geom_angle_publ_flag
O1 Nd1 O17 144.77(7) . . ?
O1 Nd1 O5 114.53(8) . . ?
O17 Nd1 O5 80.76(8) . . ?
O1 Nd1 O18 90.04(7) . 2_567 ?
O17 Nd1 O18 97.05(7) . 2_567 ?
O5 Nd1 O18 140.29(8) . 2_567 ?
O1 Nd1 O9 74.18(7) . . ?
O17 Nd1 O9 78.08(7) . . ?
O5 Nd1 O9 79.73(8) . . ?
O18 Nd1 O9 139.03(8) 2_567 . ?
O1 Nd1 O13 72.73(7) . . ?
O17 Nd1 O13 142.48(7) . . ?
O5 Nd1 O13 81.61(8) . . ?
O18 Nd1 O13 76.48(7) 2_567 . ?
O9 Nd1 O13 130.38(7) . . ?
O1 Nd1 O26 144.31(8) . . ?
O17 Nd1 O26 69.88(8) . . ?
O5 Nd1 O26 69.40(9) . . ?
O18 Nd1 O26 72.66(9) 2_567 . ?
O9 Nd1 O26 138.18(8) . . ?
O13 Nd1 O26 72.96(8) . . ?
O1 Nd1 O25 77.78(8) . . ?
O17 Nd1 O25 72.08(8) . . ?
O5 Nd1 O25 141.53(8) . . ?
O18 Nd1 O25 71.27(8) 2_567 . ?
O9 Nd1 O25 68.54(8) . . ?
O13 Nd1 O25 135.77(8) . . ?
O26 Nd1 O25 122.65(9) . . ?
O6 Nd2 O21 87.15(8) . . ?
O6 Nd2 O22 140.75(8) . 2_666 ?
O21 Nd2 O22 90.14(8) . 2_666 ?
O6 Nd2 O14 74.86(8) . . ?
O21 Nd2 O14 135.85(8) . . ?
O22 Nd2 O14 80.26(8) 2_666 . ?
O6 Nd2 O10 74.08(7) . . ?
O21 Nd2 O10 76.10(7) . . ?
O22 Nd2 O10 142.60(8) 2_666 . ?
O14 Nd2 O10 133.08(7) . . ?
O6 Nd2 O27 144.18(9) . . ?
O21 Nd2 O27 73.51(9) . . ?
O22 Nd2 O27 70.61(9) 2_666 . ?
O14 Nd2 O27 139.11(9) . . ?
O10 Nd2 O27 72.15(8) . . ?
O6 Nd2 O2 123.22(7) . . ?
O21 Nd2 O2 144.56(8) . . ?
O22 Nd2 O2 77.33(8) 2_666 . ?
O14 Nd2 O2 75.07(7) . . ?
O10 Nd2 O2 93.90(8) . . ?
O27 Nd2 O2 71.06(8) . . ?
O6 Nd2 O28 73.80(8) . . ?
O21 Nd2 O28 67.81(8) . . ?
O22 Nd2 O28 69.00(9) 2_666 . ?
O14 Nd2 O28 68.52(8) . . ?
O10 Nd2 O28 132.16(8) . . ?
O27 Nd2 O28 122.74(9) . . ?
O2 Nd2 O28 133.50(8) . . ?
O6 Nd2 O1 75.07(8) . . ?
O21 Nd2 O1 145.43(7) . . ?
O22 Nd2 O1 122.30(7) 2_666 . ?
O14 Nd2 O1 67.92(7) . . ?
O10 Nd2 O1 70.65(7) . . ?
O27 Nd2 O1 104.22(8) . . ?
O2 Nd2 O1 49.17(7) . . ?
O28 Nd2 O1 131.42(7) . . ?
O6 Nd2 C1 98.79(8) . . ?
O21 Nd2 C1 158.30(8) . . ?
O22 Nd2 C1 97.97(9) 2_666 . ?
O14 Nd2 C1 65.67(8) . . ?
O10 Nd2 C1 85.44(8) . . ?
O27 Nd2 C1 90.17(9) . . ?
O2 Nd2 C1 24.47(7) . . ?
O28 Nd2 C1 133.89(8) . . ?
O1 Nd2 C1 25.32(7) . . ?
O3 S1 O4 120.5(3) . . ?
O3 S1 N1 105.9(2) . . ?
O4 S1 N1 107.4(2) . . ?
O3 S1 C3 109.6(2) . . ?
O4 S1 C3 105.7(2) . . ?
N1 S1 C3 107.06(18) . . ?
O8 S2 O7 118.4(2) . . ?
O8 S2 N2 110.8(2) . . ?
O7 S2 N2 104.4(2) . . ?
O8 S2 C12 106.2(2) . . ?
O7 S2 C12 110.0(2) . . ?
N2 S2 C12 106.5(2) . . ?
O12 S3 O11 117.04(15) . . ?
O12 S3 N3 108.51(15) . . ?
O11 S3 N3 106.88(15) . . ?
O12 S3 C21 107.35(17) . . ?
O11 S3 C21 108.72(16) . . ?
N3 S3 C21 108.04(16) . . ?
O15 S4 O16 117.50(15) . . ?
O15 S4 N4 107.63(15) . . ?
O16 S4 N4 107.21(15) . . ?
O15 S4 C30 107.19(17) . . ?
O16 S4 C30 108.51(16) . . ?
N4 S4 C30 108.54(15) . . ?
O20 S5 O19 120.6(2) . . ?
O20 S5 N5 110.9(2) . . ?
O19 S5 N5 104.4(2) . . ?
O20 S5 C39 105.5(2) . . ?
O19 S5 C39 108.51(19) . . ?
N5 S5 C39 106.09(18) . . ?
O23 S6 O24 116.97(19) . . ?
O23 S6 N6 113.77(18) . . ?
O24 S6 N6 105.27(17) . . ?
O23 S6 C48 107.11(18) . . ?
O24 S6 C48 110.14(17) . . ?
N6 S6 C48 102.66(18) . . ?
C1 O1 Nd1 147.45(19) . . ?
C1 O1 Nd2 91.66(18) . . ?
Nd1 O1 Nd2 113.80(8) . . ?
C1 O2 Nd2 95.12(19) . . ?
C10 O5 Nd1 109.1(2) . . ?
C10 O6 Nd2 175.6(2) . . ?
C19 O9 Nd1 141.72(19) . . ?
C19 O10 Nd2 136.41(18) . . ?
C28 O13 Nd1 138.34(18) . . ?
C28 O14 Nd2 140.74(19) . . ?
C37 O17 Nd1 166.0(2) . . ?
C37 O18 Nd1 134.3(2) . 2_567 ?
C46 O21 Nd2 139.6(2) . . ?
C46 O22 Nd2 175.1(2) . 2_666 ?
Nd1 O25 H25A 108(3) . . ?
Nd1 O25 H25B 115(3) . . ?
H25A O25 H25B 111.6(18) . . ?
Nd1 O26 H26A 120(3) . . ?
Nd1 O26 H26B 122(2) . . ?
H26A O26 H26B 110.8(17) . . ?
Nd2 O27 H27D 112(3) . . ?
Nd2 O27 H27E 111(3) . . ?
H27D O27 H27E 110.1(18) . . ?
Nd2 O28 H28A 99(3) . . ?
Nd2 O28 H28B 115(3) . . ?
H28A O28 H28B 111.1(18) . . ?
C2 N1 S1 118.4(3) . . ?
C2 N1 H1N 117(3) . . ?
S1 N1 H1N 109(3) . . ?
C11 N2 S2 119.4(3) . . ?
C11 N2 H2N 109(4) . . ?
S2 N2 H2N 124(4) . . ?
C20 N3 S3 119.1(2) . . ?
C20 N3 H3N 112(2) . . ?
S3 N3 H3N 117(2) . . ?
C29 N4 S4 119.1(2) . . ?
C29 N4 H4N 117(2) . . ?
S4 N4 H4N 113(3) . . ?
C38 N5 S5 121.3(3) . . ?
C38 N5 H5N 114(3) . . ?
S5 N5 H5N 113(3) . . ?
C47 N6 S6 120.4(3) . . ?
C47 N6 H6N 127(3) . . ?
S6 N6 H6N 108(3) . . ?
O2 C1 O1 121.0(3) . . ?
O2 C1 C2 122.3(3) . . ?
O1 C1 C2 116.4(3) . . ?
O2 C1 Nd2 60.42(17) . . ?
O1 C1 Nd2 63.02(16) . . ?
C2 C1 Nd2 157.8(2) . . ?
N1 C2 C1 116.7(3) . . ?
N1 C2 H2A 108.1 . . ?
C1 C2 H2A 108.1 . . ?
N1 C2 H2B 108.1 . . ?
C1 C2 H2B 108.1 . . ?
H2A C2 H2B 107.3 . . ?
C8 C3 C4 119.7(4) . . ?
C8 C3 S1 119.1(3) . . ?
C4 C3 S1 120.9(3) . . ?
C3 C4 C5 120.1(4) . . ?
C3 C4 H4 119.9 . . ?
C5 C4 H4 119.9 . . ?
C6 C5 C4 121.1(4) . . ?
C6 C5 H5 119.5 . . ?
C4 C5 H5 119.5 . . ?
C5 C6 C7 117.2(4) . . ?
C5 C6 C9 121.6(4) . . ?
C7 C6 C9 121.2(4) . . ?
C8 C7 C6 122.0(4) . . ?
C8 C7 H7 119.0 . . ?
C6 C7 H7 119.0 . . ?
C3 C8 C7 119.8(4) . . ?
C3 C8 H8 120.1 . . ?
C7 C8 H8 120.1 . . ?
C6 C9 H9A 109.5 . . ?
C6 C9 H9B 109.5 . . ?
H9A C9 H9B 109.5 . . ?
C6 C9 H9C 109.5 . . ?
H9A C9 H9C 109.5 . . ?
H9B C9 H9C 109.5 . . ?
O5 C10 O6 123.0(3) . . ?
O5 C10 C11 114.8(3) . . ?
O6 C10 C11 122.1(3) . . ?
N2 C11 C10 111.0(3) . . ?
N2 C11 H11A 109.4 . . ?
C10 C11 H11A 109.4 . . ?
N2 C11 H11B 109.4 . . ?
C10 C11 H11B 109.4 . . ?
H11A C11 H11B 108.0 . . ?
C17 C12 C13 119.9(4) . . ?
C17 C12 S2 121.0(3) . . ?
C13 C12 S2 119.1(3) . . ?
C12 C13 C14 118.7(4) . . ?
C12 C13 H13 120.7 . . ?
C14 C13 H13 120.7 . . ?
C15 C14 C13 122.5(4) . . ?
C15 C14 H14 118.7 . . ?
C13 C14 H14 118.7 . . ?
C14 C15 C16 117.3(4) . . ?
C14 C15 C18 122.1(5) . . ?
C16 C15 C18 120.6(5) . . ?
C15 C16 C17 121.6(5) . . ?
C15 C16 H16 119.2 . . ?
C17 C16 H16 119.2 . . ?
C12 C17 C16 119.9(4) . . ?
C12 C17 H17 120.0 . . ?
C16 C17 H17 120.0 . . ?
C15 C18 H18A 109.5 . . ?
C15 C18 H18B 109.5 . . ?
H18A C18 H18B 109.5 . . ?
C15 C18 H18C 109.5 . . ?
H18A C18 H18C 109.5 . . ?
H18B C18 H18C 109.5 . . ?
O10 C19 O9 127.2(3) . . ?
O10 C19 C20 118.8(3) . . ?
O9 C19 C20 113.9(3) . . ?
N3 C20 C19 112.2(3) . . ?
N3 C20 H20A 109.2 . . ?
C19 C20 H20A 109.2 . . ?
N3 C20 H20B 109.2 . . ?
C19 C20 H20B 109.2 . . ?
H20A C20 H20B 107.9 . . ?
C26 C21 C22 120.9(4) . . ?
C26 C21 S3 120.5(3) . . ?
C22 C21 S3 118.5(3) . . ?
C23 C22 C21 119.2(4) . . ?
C23 C22 H22 120.4 . . ?
C21 C22 H22 120.4 . . ?
C22 C23 C24 121.2(5) . . ?
C22 C23 H23 119.4 . . ?
C24 C23 H23 119.4 . . ?
C25 C24 C23 118.4(5) . . ?
C25 C24 C27 120.7(6) . . ?
C23 C24 C27 120.9(6) . . ?
C24 C25 C26 121.9(5) . . ?
C24 C25 H25 119.1 . . ?
C26 C25 H25 119.1 . . ?
C25 C26 C21 118.4(5) . . ?
C25 C26 H26 120.8 . . ?
C21 C26 H26 120.8 . . ?
C24 C27 H27A 109.5 . . ?
C24 C27 H27B 109.5 . . ?
H27A C27 H27B 109.5 . . ?
C24 C27 H27C 109.5 . . ?
H27A C27 H27C 109.5 . . ?
H27B C27 H27C 109.5 . . ?
O13 C28 O14 127.0(3) . . ?
O13 C28 C29 118.7(2) . . ?
O14 C28 C29 114.3(3) . . ?
N4 C29 C28 113.6(3) . . ?
N4 C29 H29A 108.9 . . ?
C28 C29 H29A 108.9 . . ?
N4 C29 H29B 108.9 . . ?
C28 C29 H29B 108.9 . . ?
H29A C29 H29B 107.7 . . ?
C35 C30 C31 120.6(4) . . ?
C35 C30 S4 118.8(3) . . ?
C31 C30 S4 120.6(3) . . ?
C30 C31 C32 118.7(3) . . ?
C30 C31 H31 120.7 . . ?
C32 C31 H31 120.7 . . ?
C33 C32 C31 121.5(4) . . ?
C33 C32 H32 119.3 . . ?
C31 C32 H32 119.3 . . ?
C32 C33 C34 117.8(4) . . ?
C32 C33 C36 120.3(5) . . ?
C34 C33 C36 121.9(5) . . ?
C35 C34 C33 121.8(4) . . ?
C35 C34 H34 119.1 . . ?
C33 C34 H34 119.1 . . ?
C34 C35 C30 119.5(4) . . ?
C34 C35 H35 120.3 . . ?
C30 C35 H35 120.3 . . ?
C33 C36 H36A 109.5 . . ?
C33 C36 H36B 109.5 . . ?
H36A C36 H36B 109.5 . . ?
C33 C36 H36C 109.5 . . ?
H36A C36 H36C 109.5 . . ?
H36B C36 H36C 109.5 . . ?
O17 C37 O18 126.0(3) . . ?
O17 C37 C38 118.8(3) . . ?
O18 C37 C38 115.2(3) . . ?
N5 C38 C37 116.5(3) . . ?
N5 C38 H38A 108.2 . . ?
C37 C38 H38A 108.2 . . ?
N5 C38 H38B 108.2 . . ?
C37 C38 H38B 108.2 . . ?
H38A C38 H38B 107.3 . . ?
C44 C39 C40 120.5(4) . . ?
C44 C39 S5 121.2(3) . . ?
C40 C39 S5 118.0(3) . . ?
C39 C40 C41 118.3(4) . . ?
C39 C40 H40 120.8 . . ?
C41 C40 H40 120.8 . . ?
C42 C41 C40 122.2(4) . . ?
C42 C41 H41 118.9 . . ?
C40 C41 H41 118.9 . . ?
C41 C42 C43 117.7(4) . . ?
C41 C42 C45 120.8(4) . . ?
C43 C42 C45 121.5(5) . . ?
C42 C43 C44 121.5(5) . . ?
C42 C43 H43 119.2 . . ?
C44 C43 H43 119.2 . . ?
C39 C44 C43 119.7(4) . . ?
C39 C44 H44 120.2 . . ?
C43 C44 H44 120.2 . . ?
C42 C45 H45A 109.5 . . ?
C42 C45 H45B 109.5 . . ?
H45A C45 H45B 109.5 . . ?
C42 C45 H45C 109.5 . . ?
H45A C45 H45C 109.5 . . ?
H45B C45 H45C 109.5 . . ?
O22 C46 O21 125.8(3) . . ?
O22 C46 C47 119.4(3) . . ?
O21 C46 C47 114.8(3) . . ?
N6 C47 C46 113.2(3) . . ?
N6 C47 H47A 108.9 . . ?
C46 C47 H47A 108.9 . . ?
N6 C47 H47B 108.9 . . ?
C46 C47 H47B 108.9 . . ?
H47A C47 H47B 107.8 . . ?
C53 C48 C49 120.1(4) . . ?
C53 C48 S6 120.4(3) . . ?
C49 C48 S6 119.5(3) . . ?
C48 C49 C50 119.4(4) . . ?
C48 C49 H49 120.3 . . ?
C50 C49 H49 120.3 . . ?
C51 C50 C49 121.0(5) . . ?
C51 C50 H50 119.5 . . ?
C49 C50 H50 119.5 . . ?
C52 C51 C50 118.0(4) . . ?
C52 C51 C54 121.1(5) . . ?
C50 C51 C54 120.8(5) . . ?
C51 C52 C53 122.1(4) . . ?
C51 C52 H52 118.9 . . ?
C53 C52 H52 118.9 . . ?
C48 C53 C52 119.2(4) . . ?
C48 C53 H53 120.4 . . ?
C52 C53 H53 120.4 . . ?
C51 C54 H54A 109.5 . . ?
C51 C54 H54B 109.5 . . ?
H54A C54 H54B 109.5 . . ?
C51 C54 H54C 109.5 . . ?
H54A C54 H54C 109.5 . . ?
H54B C54 H54C 109.5 . . ?
H29C O29 H29D 108.4(18) . . ?
O31 O30 H30A 88(4) . . ?
C55 O31 O30 170.9(18) . . ?
C55 O31 H31O 109.5 . . ?
O30 O31 H31O 64.2 . . ?
O31 C55 H55A 109.5 . . ?
O31 C55 H55B 109.5 . . ?
H55A C55 H55B 109.5 . . ?
O31 C55 H55C 109.5 . . ?
H55A C55 H55C 109.5 . . ?
H55B C55 H55C 109.5 . . ?

loop_
_geom_bond_atom_site_label_1
_geom_bond_atom_site_label_2
_geom_bond_distance
_geom_bond_site_symmetry_2
_geom_bond_publ_flag
Nd1 O1 2.392(2) . ?
Nd1 O17 2.404(2) . ?
Nd1 O5 2.440(2) . ?
Nd1 O18 2.454(2) 2_567 ?
Nd1 O9 2.4626(19) . ?
Nd1 O13 2.503(2) . ?
Nd1 O26 2.508(2) . ?
Nd1 O25 2.544(2) . ?
Nd2 O6 2.387(2) . ?
Nd2 O21 2.396(2) . ?
Nd2 O22 2.401(2) 2_666 ?
Nd2 O14 2.4756(19) . ?
Nd2 O10 2.494(2) . ?
Nd2 O27 2.529(2) . ?
Nd2 O2 2.596(2) . ?
Nd2 O28 2.638(3) . ?
Nd2 O1 2.651(2) . ?
Nd2 C1 2.973(3) . ?
S1 O3 1.414(4) . ?
S1 O4 1.427(4) . ?
S1 N1 1.628(4) . ?
S1 C3 1.759(4) . ?
S2 O8 1.425(3) . ?
S2 O7 1.429(3) . ?
S2 N2 1.615(4) . ?
S2 C12 1.768(4) . ?
S3 O12 1.437(2) . ?
S3 O11 1.441(2) . ?
S3 N3 1.602(3) . ?
S3 C21 1.758(4) . ?
S4 O15 1.431(2) . ?
S4 O16 1.446(2) . ?
S4 N4 1.601(3) . ?
S4 C30 1.760(4) . ?
S5 O20 1.418(3) . ?
S5 O19 1.436(3) . ?
S5 N5 1.609(4) . ?
S5 C39 1.774(4) . ?
S6 O23 1.422(3) . ?
S6 O24 1.432(3) . ?
S6 N6 1.602(3) . ?
S6 C48 1.761(4) . ?
O1 C1 1.272(4) . ?
O2 C1 1.236(4) . ?
O5 C10 1.246(4) . ?
O6 C10 1.249(4) . ?
O9 C19 1.265(3) . ?
O10 C19 1.240(4) . ?
O13 C28 1.242(3) . ?
O14 C28 1.260(3) . ?
O17 C37 1.236(4) . ?
O18 C37 1.251(4) . ?
O18 Nd1 2.454(2) 2_567 ?
O21 C46 1.254(4) . ?
O22 C46 1.240(4) . ?
O22 Nd2 2.401(2) 2_666 ?
O25 H25A 0.817(10) . ?
O25 H25B 0.813(10) . ?
O26 H26A 0.822(10) . ?
O26 H26B 0.813(10) . ?
O27 H27D 0.818(10) . ?
O27 H27E 0.825(10) . ?
O28 H28A 0.812(10) . ?
O28 H28B 0.822(10) . ?
N1 C2 1.432(5) . ?
N1 H1N 0.861(10) . ?
N2 C11 1.432(5) . ?
N2 H2N 0.859(10) . ?
N3 C20 1.462(4) . ?
N3 H3N 0.853(10) . ?
N4 C29 1.460(4) . ?
N4 H4N 0.852(10) . ?
N5 C38 1.448(4) . ?
N5 H5N 0.854(10) . ?
N6 C47 1.450(4) . ?
N6 H6N 0.854(10) . ?
C1 C2 1.498(4) . ?
C2 H2A 0.9700 . ?
C2 H2B 0.9700 . ?
C3 C8 1.360(6) . ?
C3 C4 1.363(6) . ?
C4 C5 1.386(6) . ?
C4 H4 0.9300 . ?
C5 C6 1.374(5) . ?
C5 H5 0.9300 . ?
C6 C7 1.376(6) . ?
C6 C9 1.506(6) . ?
C7 C8 1.373(6) . ?
C7 H7 0.9300 . ?
C8 H8 0.9300 . ?
C9 H9A 0.9600 . ?
C9 H9B 0.9600 . ?
C9 H9C 0.9600 . ?
C10 C11 1.513(5) . ?
C11 H11A 0.9700 . ?
C11 H11B 0.9700 . ?
C12 C17 1.378(6) . ?
C12 C13 1.382(5) . ?
C13 C14 1.385(6) . ?
C13 H13 0.9300 . ?
C14 C15 1.376(6) . ?
C14 H14 0.9300 . ?
C15 C16 1.378(6) . ?
C15 C18 1.506(6) . ?
C16 C17 1.379(6) . ?
C16 H16 0.9300 . ?
C17 H17 0.9300 . ?
C18 H18A 0.9600 . ?
C18 H18B 0.9600 . ?
C18 H18C 0.9600 . ?
C19 C20 1.513(4) . ?
C20 H20A 0.9700 . ?
C20 H20B 0.9700 . ?
C21 C26 1.383(5) . ?
C21 C22 1.388(5) . ?
C22 C23 1.368(6) . ?
C22 H22 0.9300 . ?
C23 C24 1.387(8) . ?
C23 H23 0.9300 . ?
C24 C25 1.378(8) . ?
C24 C27 1.505(7) . ?
C25 C26 1.380(6) . ?
C25 H25 0.9300 . ?
C26 H26 0.9300 . ?
C27 H27A 0.9600 . ?
C27 H27B 0.9600 . ?
C27 H27C 0.9600 . ?
C28 C29 1.516(4) . ?
C29 H29A 0.9700 . ?
C29 H29B 0.9700 . ?
C30 C35 1.379(5) . ?
C30 C31 1.385(5) . ?
C31 C32 1.387(5) . ?
C31 H31 0.9300 . ?
C32 C33 1.385(6) . ?
C32 H32 0.9300 . ?
C33 C34 1.387(7) . ?
C33 C36 1.501(6) . ?
C34 C35 1.365(6) . ?
C34 H34 0.9300 . ?
C35 H35 0.9300 . ?
C36 H36A 0.9600 . ?
C36 H36B 0.9600 . ?
C36 H36C 0.9600 . ?
C37 C38 1.519(4) . ?
C38 H38A 0.9700 . ?
C38 H38B 0.9700 . ?
C39 C44 1.351(6) . ?
C39 C40 1.380(5) . ?
C40 C41 1.385(5) . ?
C40 H40 0.9300 . ?
C41 C42 1.364(6) . ?
C41 H41 0.9300 . ?
C42 C43 1.367(6) . ?
C42 C45 1.505(6) . ?
C43 C44 1.385(6) . ?
C43 H43 0.9300 . ?
C44 H44 0.9300 . ?
C45 H45A 0.9600 . ?
C45 H45B 0.9600 . ?
C45 H45C 0.9600 . ?
C46 C47 1.506(4) . ?
C47 H47A 0.9700 . ?
C47 H47B 0.9700 . ?
C48 C53 1.367(5) . ?
C48 C49 1.377(6) . ?
C49 C50 1.384(6) . ?
C49 H49 0.9300 . ?
C50 C51 1.380(7) . ?
C50 H50 0.9300 . ?
C51 C52 1.359(7) . ?
C51 C54 1.508(6) . ?
C52 C53 1.380(6) . ?
C52 H52 0.9300 . ?
C53 H53 0.9300 . ?
C54 H54A 0.9600 . ?
C54 H54B 0.9600 . ?
C54 H54C 0.9600 . ?
O29 H29C 0.831(10) . ?
O29 H29D 0.828(10) . ?
O30 O31 2.815(14) . ?
O30 H30A 0.807(10) . ?
O31 C55 1.481(3) . ?
O31 H31O 0.8200 . ?
C55 H55A 0.9600 . ?
C55 H55B 0.9600 . ?
C55 H55C 0.9600 . ?

loop_
_geom_hbond_atom_site_label_D
_geom_hbond_atom_site_label_H
_geom_hbond_atom_site_label_A
_geom_hbond_distance_DH
_geom_hbond_distance_HA
_geom_hbond_distance_DA
_geom_hbond_angle_DHA
_geom_hbond_site_symmetry_A
N1 H1N O23 0.861(10) 2.41(2) 3.200(5) 152(4) 2_666
N2 H2N O28 0.859(10) 2.328(13) 3.184(5) 174(5) .
N3 H3N O16 0.853(10) 2.28(2) 3.024(4) 145(3) 1_655
N4 H4N O11 0.852(10) 2.234(19) 3.019(4) 153(3) 1_455
N5 H5N O9 0.854(10) 2.201(13) 3.047(4) 171(4) .
N6 H6N O14 0.854(10) 2.284(13) 3.131(4) 172(4) 2_666
O25 H25B O12 0.813(10) 2.278(17) 3.054(3) 160(3) 2_667
O25 H25A O17 0.817(10) 2.53(2) 3.203(3) 141(3) 2_567
O25 H25A O26 0.817(10) 2.21(2) 2.922(4) 145(3) 2_567
O26 H26B O11 0.813(10) 1.986(10) 2.799(3) 178(3) 1_455
O26 H26A O30 0.822(10) 1.925(15) 2.717(5) 161(4) .
O27 H27E O16 0.825(10) 2.11(2) 2.879(4) 155(4) 1_655
O27 H27D O29 0.818(10) 1.951(18) 2.709(5) 154(4) 2_666
O28 H28B O15 0.822(10) 2.103(18) 2.885(3) 159(3) 2_566
O28 H28A O27 0.812(10) 2.35(2) 3.073(4) 149(4) 2_666
O29 H29C O2 0.831(10) 2.11(4) 2.828(4) 145(7) 2_666
O29 H29D O7 0.828(10) 1.996(19) 2.797(6) 162(5) .
O30 H30A O20 0.807(10) 2.08(3) 2.824(5) 154(6) .

loop_
_geom_torsion_atom_site_label_1
_geom_torsion_atom_site_label_2
_geom_torsion_atom_site_label_3
_geom_torsion_atom_site_label_4
_geom_torsion
_geom_torsion_site_symmetry_1
_geom_torsion_site_symmetry_2
_geom_torsion_site_symmetry_3
_geom_torsion_site_symmetry_4
_geom_torsion_publ_flag
O17 Nd1 O1 C1 -113.4(4) . . . . ?
O5 Nd1 O1 C1 136.7(4) . . . . ?
O18 Nd1 O1 C1 -11.1(4) 2_567 . . . ?
O9 Nd1 O1 C1 -152.8(4) . . . . ?
O13 Nd1 O1 C1 64.7(4) . . . . ?
O26 Nd1 O1 C1 48.3(4) . . . . ?
O25 Nd1 O1 C1 -81.9(4) . . . . ?
O17 Nd1 O1 Nd2 108.01(13) . . . . ?
O5 Nd1 O1 Nd2 -1.87(11) . . . . ?
O18 Nd1 O1 Nd2 -149.64(9) 2_567 . . . ?
O9 Nd1 O1 Nd2 68.67(8) . . . . ?
O13 Nd1 O1 Nd2 -73.82(9) . . . . ?
O26 Nd1 O1 Nd2 -90.29(15) . . . . ?
O25 Nd1 O1 Nd2 139.55(10) . . . . ?
O6 Nd2 O1 C1 -158.94(18) . . . . ?
O21 Nd2 O1 C1 139.59(17) . . . . ?
O22 Nd2 O1 C1 -17.71(19) 2_666 . . . ?
O14 Nd2 O1 C1 -79.52(17) . . . . ?
O10 Nd2 O1 C1 123.01(17) . . . . ?
O27 Nd2 O1 C1 58.11(18) . . . . ?
O2 Nd2 O1 C1 9.52(16) . . . . ?
O28 Nd2 O1 C1 -107.28(17) . . . . ?
O6 Nd2 O1 Nd1 0.19(8) . . . . ?
O21 Nd2 O1 Nd1 -61.28(15) . . . . ?
O22 Nd2 O1 Nd1 141.42(9) 2_666 . . . ?
O14 Nd2 O1 Nd1 79.61(9) . . . . ?
O10 Nd2 O1 Nd1 -77.86(9) . . . . ?
O27 Nd2 O1 Nd1 -142.76(9) . . . . ?
O2 Nd2 O1 Nd1 168.65(13) . . . . ?
O28 Nd2 O1 Nd1 51.85(13) . . . . ?
C1 Nd2 O1 Nd1 159.1(2) . . . . ?
O6 Nd2 O2 C1 3.5(2) . . . . ?
O21 Nd2 O2 C1 -141.34(18) . . . . ?
O22 Nd2 O2 C1 146.81(19) 2_666 . . . ?
O14 Nd2 O2 C1 63.68(18) . . . . ?
O10 Nd2 O2 C1 -69.98(18) . . . . ?
O27 Nd2 O2 C1 -139.6(2) . . . . ?
O28 Nd2 O2 C1 102.84(19) . . . . ?
O1 Nd2 O2 C1 -9.83(16) . . . . ?
O1 Nd1 O5 C10 3.8(2) . . . . ?
O17 Nd1 O5 C10 -142.9(2) . . . . ?
O18 Nd1 O5 C10 127.2(2) 2_567 . . . ?
O9 Nd1 O5 C10 -63.5(2) . . . . ?
O13 Nd1 O5 C10 70.4(2) . . . . ?
O26 Nd1 O5 C10 145.2(2) . . . . ?
O25 Nd1 O5 C10 -97.8(2) . . . . ?
O21 Nd2 O6 C10 -37(3) . . . . ?
O22 Nd2 O6 C10 50(3) 2_666 . . . ?
O14 Nd2 O6 C10 102(3) . . . . ?
O10 Nd2 O6 C10 -113(3) . . . . ?
O27 Nd2 O6 C10 -93(3) . . . . ?
O2 Nd2 O6 C10 163(3) . . . . ?
O28 Nd2 O6 C10 31(3) . . . . ?
O1 Nd2 O6 C10 173(3) . . . . ?
C1 Nd2 O6 C10 164(3) . . . . ?
O1 Nd1 O9 C19 -21.0(3) . . . . ?
O17 Nd1 O9 C19 -179.1(3) . . . . ?
O5 Nd1 O9 C19 98.3(3) . . . . ?
O18 Nd1 O9 C19 -92.1(3) 2_567 . . . ?
O13 Nd1 O9 C19 28.7(4) . . . . ?
O26 Nd1 O9 C19 140.7(3) . . . . ?
O25 Nd1 O9 C19 -103.9(3) . . . . ?
O6 Nd2 O10 C19 -32.2(3) . . . . ?
O21 Nd2 O10 C19 -123.2(3) . . . . ?
O22 Nd2 O10 C19 165.5(3) 2_666 . . . ?
O14 Nd2 O10 C19 18.2(4) . . . . ?
O27 Nd2 O10 C19 160.0(3) . . . . ?
O2 Nd2 O10 C19 91.3(3) . . . . ?
O28 Nd2 O10 C19 -81.7(3) . . . . ?
O1 Nd2 O10 C19 47.2(3) . . . . ?
C1 Nd2 O10 C19 68.3(3) . . . . ?
O1 Nd1 O13 C28 25.7(3) . . . . ?
O17 Nd1 O13 C28 -156.1(3) . . . . ?
O5 Nd1 O13 C28 -93.4(3) . . . . ?
O18 Nd1 O13 C28 120.0(3) 2_567 . . . ?
O9 Nd1 O13 C28 -24.6(4) . . . . ?
O26 Nd1 O13 C28 -164.3(3) . . . . ?
O25 Nd1 O13 C28 76.1(3) . . . . ?
O6 Nd2 O14 C28 35.2(3) . . . . ?
O21 Nd2 O14 C28 104.6(3) . . . . ?
O22 Nd2 O14 C28 -175.4(3) 2_666 . . . ?
O10 Nd2 O14 C28 -14.8(4) . . . . ?
O27 Nd2 O14 C28 -130.9(3) . . . . ?
O2 Nd2 O14 C28 -96.0(3) . . . . ?
O28 Nd2 O14 C28 113.4(3) . . . . ?
O1 Nd2 O14 C28 -44.5(3) . . . . ?
C1 Nd2 O14 C28 -72.0(3) . . . . ?
O1 Nd1 O17 C37 1.0(10) . . . . ?
O5 Nd1 O17 C37 120.9(9) . . . . ?
O18 Nd1 O17 C37 -99.1(9) 2_567 . . . ?
O9 Nd1 O17 C37 39.6(9) . . . . ?
O13 Nd1 O17 C37 -176.1(9) . . . . ?
O26 Nd1 O17 C37 -167.7(9) . . . . ?
O25 Nd1 O17 C37 -31.5(9) . . . . ?
O6 Nd2 O21 C46 149.1(3) . . . . ?
O22 Nd2 O21 C46 8.2(3) 2_666 . . . ?
O14 Nd2 O21 C46 84.3(3) . . . . ?
O10 Nd2 O21 C46 -136.6(3) . . . . ?
O27 Nd2 O21 C46 -61.5(3) . . . . ?
O2 Nd2 O21 C46 -59.8(4) . . . . ?
O28 Nd2 O21 C46 75.4(3) . . . . ?
O1 Nd2 O21 C46 -152.7(3) . . . . ?
C1 Nd2 O21 C46 -104.2(4) . . . . ?
O3 S1 N1 C2 176.9(3) . . . . ?
O4 S1 N1 C2 -53.2(3) . . . . ?
C3 S1 N1 C2 60.0(3) . . . . ?
O8 S2 N2 C11 -53.6(4) . . . . ?
O7 S2 N2 C11 177.9(4) . . . . ?
C12 S2 N2 C11 61.5(4) . . . . ?
O12 S3 N3 C20 -51.8(3) . . . . ?
O11 S3 N3 C20 -178.9(3) . . . . ?
C21 S3 N3 C20 64.3(3) . . . . ?
O15 S4 N4 C29 49.5(3) . . . . ?
O16 S4 N4 C29 176.7(2) . . . . ?
C30 S4 N4 C29 -66.2(3) . . . . ?
O20 S5 N5 C38 33.6(3) . . . . ?
O19 S5 N5 C38 165.0(3) . . . . ?
C39 S5 N5 C38 -80.5(3) . . . . ?
O23 S6 N6 C47 51.5(3) . . . . ?
O24 S6 N6 C47 -179.2(3) . . . . ?
C48 S6 N6 C47 -63.9(3) . . . . ?
Nd2 O2 C1 O1 18.3(3) . . . . ?
Nd2 O2 C1 C2 -154.3(3) . . . . ?
Nd1 O1 C1 O2 -160.5(2) . . . . ?
Nd2 O1 C1 O2 -17.8(3) . . . . ?
Nd1 O1 C1 C2 12.4(5) . . . . ?
Nd2 O1 C1 C2 155.1(3) . . . . ?
Nd1 O1 C1 Nd2 -142.7(4) . . . . ?
O6 Nd2 C1 O2 -177.01(18) . . . . ?
O21 Nd2 C1 O2 78.4(3) . . . . ?
O22 Nd2 C1 O2 -32.63(19) 2_666 . . . ?
O14 Nd2 C1 O2 -108.11(19) . . . . ?
O10 Nd2 C1 O2 109.89(18) . . . . ?
O27 Nd2 C1 O2 37.81(19) . . . . ?
O28 Nd2 C1 O2 -101.07(19) . . . . ?
O1 Nd2 C1 O2 162.4(3) . . . . ?
O6 Nd2 C1 O1 20.57(17) . . . . ?
O21 Nd2 C1 O1 -84.1(3) . . . . ?
O22 Nd2 C1 O1 164.95(16) 2_666 . . . ?
O14 Nd2 C1 O1 89.47(17) . . . . ?
O10 Nd2 C1 O1 -52.53(16) . . . . ?
O27 Nd2 C1 O1 -124.61(17) . . . . ?
O2 Nd2 C1 O1 -162.4(3) . . . . ?
O28 Nd2 C1 O1 96.51(18) . . . . ?
O6 Nd2 C1 C2 -73.5(6) . . . . ?
O21 Nd2 C1 C2 -178.2(5) . . . . ?
O22 Nd2 C1 C2 70.9(6) 2_666 . . . ?
O14 Nd2 C1 C2 -4.6(6) . . . . ?
O10 Nd2 C1 C2 -146.6(6) . . . . ?
O27 Nd2 C1 C2 141.3(6) . . . . ?
O2 Nd2 C1 C2 103.5(7) . . . . ?
O28 Nd2 C1 C2 2.4(7) . . . . ?
O1 Nd2 C1 C2 -94.1(6) . . . . ?
S1 N1 C2 C1 -93.4(4) . . . . ?
O2 C1 C2 N1 -27.2(5) . . . . ?
O1 C1 C2 N1 159.9(3) . . . . ?
Nd2 C1 C2 N1 -117.3(6) . . . . ?
O3 S1 C3 C8 -26.4(4) . . . . ?
O4 S1 C3 C8 -157.7(4) . . . . ?
N1 S1 C3 C8 88.0(4) . . . . ?
O3 S1 C3 C4 160.2(4) . . . . ?
O4 S1 C3 C4 28.9(4) . . . . ?
N1 S1 C3 C4 -85.4(4) . . . . ?
C8 C3 C4 C5 -0.9(7) . . . . ?
S1 C3 C4 C5 172.4(3) . . . . ?
C3 C4 C5 C6 0.1(7) . . . . ?
C4 C5 C6 C7 0.3(7) . . . . ?
C4 C5 C6 C9 -179.4(4) . . . . ?
C5 C6 C7 C8 0.1(7) . . . . ?
C9 C6 C7 C8 179.9(5) . . . . ?
C4 C3 C8 C7 1.3(7) . . . . ?
S1 C3 C8 C7 -172.1(4) . . . . ?
C6 C7 C8 C3 -0.9(8) . . . . ?
Nd1 O5 C10 O6 -3.2(4) . . . . ?
Nd1 O5 C10 C11 179.6(2) . . . . ?
Nd2 O6 C10 O5 -171(3) . . . . ?
Nd2 O6 C10 C11 6(3) . . . . ?
S2 N2 C11 C10 171.9(3) . . . . ?
O5 C10 C11 N2 -175.9(3) . . . . ?
O6 C10 C11 N2 6.9(5) . . . . ?
O8 S2 C12 C17 152.6(3) . . . . ?
O7 S2 C12 C17 -78.1(4) . . . . ?
N2 S2 C12 C17 34.4(4) . . . . ?
O8 S2 C12 C13 -28.1(4) . . . . ?
O7 S2 C12 C13 101.2(4) . . . . ?
N2 S2 C12 C13 -146.3(3) . . . . ?
C17 C12 C13 C14 0.7(6) . . . . ?
S2 C12 C13 C14 -178.7(3) . . . . ?
C12 C13 C14 C15 -1.0(7) . . . . ?
C13 C14 C15 C16 0.1(7) . . . . ?
C13 C14 C15 C18 -179.1(4) . . . . ?
C14 C15 C16 C17 1.3(7) . . . . ?
C18 C15 C16 C17 -179.5(4) . . . . ?
C13 C12 C17 C16 0.6(6) . . . . ?
S2 C12 C17 C16 180.0(3) . . . . ?
C15 C16 C17 C12 -1.7(7) . . . . ?
Nd2 O10 C19 O9 -10.7(5) . . . . ?
Nd2 O10 C19 C20 170.4(2) . . . . ?
Nd1 O9 C19 O10 -11.5(6) . . . . ?
Nd1 O9 C19 C20 167.5(2) . . . . ?
S3 N3 C20 C19 -147.5(3) . . . . ?
O10 C19 C20 N3 0.9(5) . . . . ?
O9 C19 C20 N3 -178.2(3) . . . . ?
O12 S3 C21 C26 142.1(3) . . . . ?
O11 S3 C21 C26 -90.4(3) . . . . ?
N3 S3 C21 C26 25.3(4) . . . . ?
O12 S3 C21 C22 -38.7(3) . . . . ?
O11 S3 C21 C22 88.8(3) . . . . ?
N3 S3 C21 C22 -155.6(3) . . . . ?
C26 C21 C22 C23 0.4(6) . . . . ?
S3 C21 C22 C23 -178.8(3) . . . . ?
C21 C22 C23 C24 -1.7(7) . . . . ?
C22 C23 C24 C25 1.6(8) . . . . ?
C22 C23 C24 C27 -177.0(5) . . . . ?
C23 C24 C25 C26 -0.2(8) . . . . ?
C27 C24 C25 C26 178.4(5) . . . . ?
C24 C25 C26 C21 -1.1(7) . . . . ?
C22 C21 C26 C25 1.0(6) . . . . ?
S3 C21 C26 C25 -179.9(3) . . . . ?
Nd1 O13 C28 O14 9.2(5) . . . . ?
Nd1 O13 C28 C29 -171.0(2) . . . . ?
Nd2 O14 C28 O13 7.4(6) . . . . ?
Nd2 O14 C28 C29 -172.4(2) . . . . ?
S4 N4 C29 C28 139.9(3) . . . . ?
O13 C28 C29 N4 0.4(4) . . . . ?
O14 C28 C29 N4 -179.8(3) . . . . ?
O15 S4 C30 C35 38.1(3) . . . . ?
O16 S4 C30 C35 -89.8(3) . . . . ?
N4 S4 C30 C35 154.1(3) . . . . ?
O15 S4 C30 C31 -142.8(3) . . . . ?
O16 S4 C30 C31 89.4(3) . . . . ?
N4 S4 C30 C31 -26.8(3) . . . . ?
C35 C30 C31 C32 -2.5(5) . . . . ?
S4 C30 C31 C32 178.4(3) . . . . ?
C30 C31 C32 C33 0.0(5) . . . . ?
C31 C32 C33 C34 3.7(6) . . . . ?
C31 C32 C33 C36 -175.1(4) . . . . ?
C32 C33 C34 C35 -5.1(7) . . . . ?
C36 C33 C34 C35 173.7(5) . . . . ?
C33 C34 C35 C30 2.8(7) . . . . ?
C31 C30 C35 C34 1.2(6) . . . . ?
S4 C30 C35 C34 -179.7(4) . . . . ?
Nd1 O17 C37 O18 105.3(9) . . . . ?
Nd1 O17 C37 C38 -73.5(10) . . . . ?
Nd1 O18 C37 O17 -11.2(5) 2_567 . . . ?
Nd1 O18 C37 C38 167.6(3) 2_567 . . . ?
S5 N5 C38 C37 -102.2(4) . . . . ?
O17 C37 C38 N5 4.0(5) . . . . ?
O18 C37 C38 N5 -174.9(3) . . . . ?
O20 S5 C39 C44 -9.3(5) . . . . ?
O19 S5 C39 C44 -139.7(4) . . . . ?
N5 S5 C39 C44 108.5(4) . . . . ?
O20 S5 C39 C40 165.1(4) . . . . ?
O19 S5 C39 C40 34.6(4) . . . . ?
N5 S5 C39 C40 -77.1(4) . . . . ?
C44 C39 C40 C41 -1.4(7) . . . . ?
S5 C39 C40 C41 -175.8(3) . . . . ?
C39 C40 C41 C42 0.4(7) . . . . ?
C40 C41 C42 C43 0.9(7) . . . . ?
C40 C41 C42 C45 179.9(5) . . . . ?
C41 C42 C43 C44 -1.3(8) . . . . ?
C45 C42 C43 C44 179.7(5) . . . . ?
C40 C39 C44 C43 1.0(8) . . . . ?
S5 C39 C44 C43 175.2(4) . . . . ?
C42 C43 C44 C39 0.3(8) . . . . ?
Nd2 O22 C46 O21 146(3) 2_666 . . . ?
Nd2 O22 C46 C47 -34(3) 2_666 . . . ?
Nd2 O21 C46 O22 -14.3(6) . . . . ?
Nd2 O21 C46 C47 165.7(2) . . . . ?
S6 N6 C47 C46 -135.9(3) . . . . ?
O22 C46 C47 N6 13.0(5) . . . . ?
O21 C46 C47 N6 -167.0(3) . . . . ?
O23 S6 C48 C53 10.6(4) . . . . ?
O24 S6 C48 C53 -117.6(3) . . . . ?
N6 S6 C48 C53 130.7(3) . . . . ?
O23 S6 C48 C49 -170.5(3) . . . . ?
O24 S6 C48 C49 61.3(4) . . . . ?
N6 S6 C48 C49 -50.4(4) . . . . ?
C53 C48 C49 C50 0.7(6) . . . . ?
S6 C48 C49 C50 -178.2(3) . . . . ?
C48 C49 C50 C51 1.7(7) . . . . ?
C49 C50 C51 C52 -3.3(7) . . . . ?
C49 C50 C51 C54 176.2(5) . . . . ?
C50 C51 C52 C53 2.7(7) . . . . ?
C54 C51 C52 C53 -176.9(4) . . . . ?
C49 C48 C53 C52 -1.4(6) . . . . ?
S6 C48 C53 C52 177.5(3) . . . . ?
C51 C52 C53 C48 -0.3(7) . . . . ?
